data_4118034
loop_
_publ_author_name
'Shohei Saito'
'Kyohei Matsuo'
'Shigehiro Yamaguchi'

_publ_section_title
;
 Polycyclic \p-Electron System with Boron at Its Center
;
_journal_name_full 'Journal of the American Chemical Society'
_journal_page_first 9130
_journal_page_last 9133
_journal_paper_doi 10.1021/ja3036042
_journal_volume 134
_journal_year 2012
_chemical_formula_moiety '2(C30 H17 B S2), C2 H4 Cl2'
_chemical_formula_sum 'C62 H38 B2 Cl2 S4'
_chemical_formula_weight 1003.68
_chemical_name_systematic
; 
 ? 
;
_space_group_IT_number 14
_symmetry_cell_setting monoclinic
_symmetry_Int_Tables_number 14
_symmetry_space_group_name_Hall '-P 2yn'
_symmetry_space_group_name_H-M 'P 1 21/n 1'
_atom_sites_solution_hydrogens geom
_atom_sites_solution_primary direct
_atom_sites_solution_secondary difmap
_audit_creation_method SHELXL-97
_cell_angle_alpha 90
_cell_angle_beta 97.9550(14)
_cell_angle_gamma 90
_cell_formula_units_Z 8
_cell_length_a 17.584(7)
_cell_length_b 20.312(8)
_cell_length_c 26.769(10)
_cell_measurement_reflns_used 8930
_cell_measurement_temperature 123(2)
_cell_measurement_theta_max 30.9975
_cell_measurement_theta_min 2.0549
_cell_volume 9469(6)
_computing_structure_refinement 'SHELXL-97 (Sheldrick, 1997)'
_computing_structure_solution 'SHELXS-97 (Sheldrick, 1990)'
_diffrn_ambient_temperature 123(2)
_diffrn_detector_area_resol_mean 28.5714
_diffrn_measured_fraction_theta_full 0.984
_diffrn_measured_fraction_theta_max 0.984
_diffrn_measurement_device_type
;
Saturn70 CCD (4x4 bin mode) with MicroMax-007
;
_diffrn_measurement_method dtprofit.ref
_diffrn_radiation_monochromator VariMax
_diffrn_radiation_source 'fine-focus sealed tube'
_diffrn_radiation_type MoK\a
_diffrn_radiation_wavelength 0.71070
_diffrn_reflns_av_R_equivalents 0.0959
_diffrn_reflns_av_sigmaI/netI 0.0921
_diffrn_reflns_limit_h_max 20
_diffrn_reflns_limit_h_min -20
_diffrn_reflns_limit_k_max 24
_diffrn_reflns_limit_k_min -24
_diffrn_reflns_limit_l_max 31
_diffrn_reflns_limit_l_min -31
_diffrn_reflns_number 78085
_diffrn_reflns_theta_full 25.00
_diffrn_reflns_theta_max 25.00
_diffrn_reflns_theta_min 2.06
_exptl_absorpt_coefficient_mu 0.358
_exptl_absorpt_correction_T_max 1.0000
_exptl_absorpt_correction_T_min 0.8540
_exptl_absorpt_correction_type multi-scan
_exptl_absorpt_process_details 'Jacobson, R. (1998) Private communication'
_exptl_crystal_colour Yellow
_exptl_crystal_density_diffrn 1.408
_exptl_crystal_description Prism
_exptl_crystal_F_000 4144
_exptl_crystal_size_max 0.20
_exptl_crystal_size_mid 0.10
_exptl_crystal_size_min 0.10
_refine_diff_density_max 0.736
_refine_diff_density_min -0.569
_refine_diff_density_rms 0.085
_refine_ls_extinction_method none
_refine_ls_goodness_of_fit_ref 1.187
_refine_ls_hydrogen_treatment constr
_refine_ls_matrix_type full
_refine_ls_number_parameters 1335
_refine_ls_number_reflns 16390
_refine_ls_number_restraints 90
_refine_ls_restrained_S_all 1.190
_refine_ls_R_factor_all 0.1354
_refine_ls_R_factor_gt 0.1048
_refine_ls_shift/su_max 0.019
_refine_ls_shift/su_mean 0.000
_refine_ls_structure_factor_coef Fsqd
_refine_ls_weighting_details 'calc w=1/[\s^2^(Fo^2^)+(0.0992P)^2^+17.7077P] where P=(Fo^2^+2Fc^2^)/3'
_refine_ls_weighting_scheme calc
_refine_ls_wR_factor_gt 0.2376
_refine_ls_wR_factor_ref 0.2569
_reflns_number_gt 12438
_reflns_number_total 16390
_reflns_threshold_expression >2sigma(I)
_cod_data_source_file ja3036042_si_005.cif
_cod_data_source_block compound_8a
_cod_original_sg_symbol_H-M 'P 21/n'
_cod_database_code 4118034

loop_
_symmetry_equiv_pos_as_xyz
'x, y, z'
'-x+1/2, y+1/2, -z+1/2'
'-x, -y, -z'
'x-1/2, -y-1/2, z-1/2'

loop_
_atom_site_label
_atom_site_type_symbol
_atom_site_fract_x
_atom_site_fract_y
_atom_site_fract_z
_atom_site_U_iso_or_equiv
_atom_site_adp_type
_atom_site_occupancy
_atom_site_symmetry_multiplicity
_atom_site_calc_flag
_atom_site_refinement_flags
_atom_site_disorder_assembly
_atom_site_disorder_group
C1 C 0.4712(3) 0.1938(3) 0.22612(19) 0.0270(12) Uani 1 1 d . . .
C2 C 0.5111(3) 0.1340(3) 0.2372(2) 0.0277(12) Uani 1 1 d . . .
C3 C 0.5852(3) 0.1221(3) 0.2231(2) 0.0369(14) Uani 1 1 d . . .
H1 H 0.6095 0.1565 0.2071 0.044 Uiso 1 1 calc R . .
C4 C 0.6226(4) 0.0635(3) 0.2314(2) 0.0411(15) Uani 1 1 d . . .
H2 H 0.6716 0.0570 0.2211 0.049 Uiso 1 1 calc R . .
C5 C 0.5861(4) 0.0118(3) 0.2561(2) 0.0457(16) Uani 1 1 d . . .
H3 H 0.6107 -0.0298 0.2614 0.055 Uiso 1 1 calc R . .
C6 C 0.5165(4) 0.0216(3) 0.2721(2) 0.0415(16) Uani 1 1 d . . .
H4 H 0.4944 -0.0128 0.2893 0.050 Uiso 1 1 calc R . .
C7 C 0.4761(3) 0.0826(3) 0.2634(2) 0.0317(13) Uani 1 1 d . . .
C8 C 0.4053(4) 0.0937(3) 0.2792(2) 0.0344(14) Uani 1 1 d . . .
H5 H 0.3834 0.0602 0.2975 0.041 Uiso 1 1 calc R . .
C9 C 0.3659(3) 0.1517(3) 0.2694(2) 0.0324(13) Uani 1 1 d . . .
C10 C 0.2911(3) 0.1637(4) 0.2847(2) 0.0425(16) Uani 1 1 d . . .
H6 H 0.2688 0.1306 0.3032 0.051 Uiso 1 1 calc R . .
C11 C 0.2522(4) 0.2206(3) 0.2735(2) 0.0415(16) Uani 1 1 d . . .
H7 H 0.2034 0.2270 0.2841 0.050 Uiso 1 1 calc R . .
C12 C 0.2843(4) 0.2703(3) 0.2459(2) 0.0440(16) Uani 1 1 d . . .
H8 H 0.2569 0.3101 0.2384 0.053 Uiso 1 1 calc R . .
C13 C 0.3545(3) 0.2619(3) 0.2297(2) 0.0366(14) Uani 1 1 d . . .
H9 H 0.3743 0.2953 0.2102 0.044 Uiso 1 1 calc R . .
C14 C 0.3980(3) 0.2032(3) 0.2422(2) 0.0296(12) Uani 1 1 d . . .
C15 C 0.4667(3) 0.1900(3) 0.1149(2) 0.0336(13) Uani 1 1 d . . .
H10 H 0.4441 0.1568 0.1331 0.040 Uiso 1 1 calc R . .
C16 C 0.5080(3) 0.2412(3) 0.1384(2) 0.0283(12) Uani 1 1 d . . .
C17 C 0.5357(3) 0.2843(2) 0.1026(2) 0.0261(12) Uani 1 1 d . . .
C18 C 0.5796(3) 0.3429(3) 0.10858(19) 0.0245(11) Uani 1 1 d . . .
C19 C 0.5904(3) 0.3776(3) 0.0642(2) 0.0337(13) Uani 1 1 d . . .
H11 H 0.6161 0.4188 0.0675 0.040 Uiso 1 1 calc R . .
C20 C 0.5651(3) 0.3538(3) 0.0162(2) 0.0349(14) Uani 1 1 d . . .
H12 H 0.5746 0.3787 -0.0124 0.042 Uiso 1 1 calc R . .
C21 C 0.5267(3) 0.2951(3) 0.0093(2) 0.0298(13) Uani 1 1 d . . .
H13 H 0.5108 0.2778 -0.0234 0.036 Uiso 1 1 calc R . .
C22 C 0.5121(3) 0.2619(3) 0.0527(2) 0.0292(12) Uani 1 1 d . . .
C23 C 0.5359(3) 0.3203(3) 0.2736(2) 0.0294(12) Uani 1 1 d . . .
H14 H 0.5062 0.2917 0.2912 0.035 Uiso 1 1 calc R . .
C24 C 0.5422(3) 0.3117(3) 0.2237(2) 0.0270(12) Uani 1 1 d . . .
C25 C 0.5919(3) 0.3618(2) 0.20637(19) 0.0236(11) Uani 1 1 d . . .
C26 C 0.6148(3) 0.3735(2) 0.1584(2) 0.0252(12) Uani 1 1 d . . .
C27 C 0.6747(3) 0.4187(3) 0.1568(2) 0.0316(13) Uani 1 1 d . . .
H15 H 0.6961 0.4230 0.1262 0.038 Uiso 1 1 calc R . .
C28 C 0.7043(3) 0.4574(3) 0.1975(2) 0.0317(13) Uani 1 1 d . . .
H16 H 0.7449 0.4873 0.1943 0.038 Uiso 1 1 calc R . .
C29 C 0.6752(3) 0.4527(2) 0.2426(2) 0.0272(12) Uani 1 1 d . . .
H17 H 0.6912 0.4818 0.2698 0.033 Uiso 1 1 calc R . .
C30 C 0.6214(3) 0.4034(2) 0.2465(2) 0.0267(12) Uani 1 1 d . . .
B1 B 0.5083(3) 0.2497(3) 0.1958(2) 0.0267(14) Uani 1 1 d . . .
S1 S 0.45902(9) 0.19001(7) 0.05060(5) 0.0342(4) Uani 1 1 d . . .
S2 S 0.58467(9) 0.38538(7) 0.30196(5) 0.0342(4) Uani 1 1 d . . .
C31 C 0.9686(3) 0.2101(2) 0.22443(18) 0.0235(11) Uani 1 1 d . . .
C32 C 1.0045(3) 0.1483(3) 0.23673(19) 0.0268(12) Uani 1 1 d . . .
C33 C 1.0763(3) 0.1313(3) 0.2206(2) 0.0314(13) Uani 1 1 d . . .
H18 H 1.1011 0.1629 0.2023 0.038 Uiso 1 1 calc R . .
C34 C 1.1105(3) 0.0714(3) 0.2305(2) 0.0366(14) Uani 1 1 d . . .
H19 H 1.1574 0.0608 0.2186 0.044 Uiso 1 1 calc R . .
C35 C 1.0730(3) 0.0244(3) 0.2596(2) 0.0386(15) Uani 1 1 d . . .
H20 H 1.0958 -0.0176 0.2667 0.046 Uiso 1 1 calc R . .
C36 C 1.0066(3) 0.0388(3) 0.2770(2) 0.0343(14) Uani 1 1 d . . .
H21 H 0.9845 0.0072 0.2969 0.041 Uiso 1 1 calc R . .
C37 C 0.9682(3) 0.1011(3) 0.2662(2) 0.0290(13) Uani 1 1 d . . .
C38 C 0.8986(3) 0.1159(3) 0.2819(2) 0.0289(12) Uani 1 1 d . . .
H22 H 0.8759 0.0848 0.3019 0.035 Uiso 1 1 calc R . .
C39 C 0.8612(3) 0.1746(3) 0.26958(18) 0.0251(12) Uani 1 1 d . . .
C40 C 0.7870(3) 0.1891(3) 0.2842(2) 0.0338(13) Uani 1 1 d . . .
H23 H 0.7633 0.1578 0.3035 0.041 Uiso 1 1 calc R . .
C41 C 0.7507(3) 0.2463(3) 0.2711(2) 0.0369(14) Uani 1 1 d . . .
H24 H 0.7019 0.2549 0.2811 0.044 Uiso 1 1 calc R . .
C42 C 0.7853(4) 0.2938(3) 0.2422(2) 0.0393(14) Uani 1 1 d . . .
H25 H 0.7594 0.3339 0.2329 0.047 Uiso 1 1 calc R . .
C43 C 0.8556(3) 0.2820(3) 0.2277(2) 0.0309(13) Uani 1 1 d . . .
H26 H 0.8778 0.3144 0.2086 0.037 Uiso 1 1 calc R . .
C44 C 0.8961(3) 0.2230(3) 0.24053(18) 0.0256(12) Uani 1 1 d . . .
C45 C 0.9627(3) 0.2038(3) 0.1120(2) 0.0293(12) Uani 1 1 d . . .
H27 H 0.9398 0.1705 0.1299 0.035 Uiso 1 1 calc R . .
C46 C 1.0058(3) 0.2536(2) 0.13626(19) 0.0244(11) Uani 1 1 d . . .
C47 C 1.0341(3) 0.2972(2) 0.09955(19) 0.0240(11) Uani 1 1 d . . .
C48 C 1.0817(3) 0.3540(3) 0.1061(2) 0.0292(12) Uani 1 1 d . . .
C49 C 1.0902(4) 0.3894(3) 0.0621(2) 0.0399(15) Uani 1 1 d . . .
H28 H 1.1173 0.4299 0.0656 0.048 Uiso 1 1 calc R . .
C50 C 1.0610(4) 0.3683(3) 0.0140(2) 0.0426(16) Uani 1 1 d . . .
H29 H 1.0696 0.3941 -0.0143 0.051 Uiso 1 1 calc R . .
C51 C 1.0199(3) 0.3108(3) 0.0066(2) 0.0345(14) Uani 1 1 d . . .
H30 H 1.0015 0.2952 -0.0264 0.041 Uiso 1 1 calc R . .
C52 C 1.0067(3) 0.2769(3) 0.0489(2) 0.0263(12) Uani 1 1 d . . .
C53 C 1.0491(3) 0.3287(3) 0.2721(2) 0.0290(12) Uani 1 1 d . . .
H31 H 1.0169 0.3029 0.2901 0.035 Uiso 1 1 calc R . .
C54 C 1.0499(3) 0.3215(3) 0.22111(19) 0.0260(12) Uani 1 1 d . . .
C55 C 1.1041(3) 0.3672(3) 0.2036(2) 0.0268(12) Uani 1 1 d . . .
C56 C 1.1249(3) 0.3782(2) 0.15479(19) 0.0246(11) Uani 1 1 d . . .
C57 C 1.1899(3) 0.4169(3) 0.1518(2) 0.0343(13) Uani 1 1 d . . .
H32 H 1.2078 0.4209 0.1200 0.041 Uiso 1 1 calc R . .
C58 C 1.2293(3) 0.4497(3) 0.1925(2) 0.0327(13) Uani 1 1 d . . .
H33 H 1.2736 0.4747 0.1884 0.039 Uiso 1 1 calc R . .
C59 C 1.2047(3) 0.4463(3) 0.2394(2) 0.0304(13) Uani 1 1 d . . .
H34 H 1.2286 0.4717 0.2670 0.036 Uiso 1 1 calc R . .
C60 C 1.1439(3) 0.4043(3) 0.2447(2) 0.0264(12) Uani 1 1 d . . .
B2 B 1.0078(3) 0.2624(3) 0.1934(2) 0.0242(13) Uani 1 1 d . . .
S3 S 0.95272(9) 0.20531(7) 0.04766(5) 0.0330(3) Uani 1 1 d . . .
S4 S 1.11022(9) 0.38703(7) 0.30102(5) 0.0347(4) Uani 1 1 d . . .
C61 C 0.3019(3) 0.7681(3) 0.06508(19) 0.0253(12) Uani 1 1 d . . .
C62 C 0.3804(3) 0.7771(3) 0.08263(19) 0.0273(12) Uani 1 1 d . . .
C63 C 0.4190(3) 0.8366(3) 0.0737(2) 0.0369(14) Uani 1 1 d . . .
H35 H 0.3905 0.8710 0.0559 0.044 Uiso 1 1 calc R . .
C64 C 0.4955(3) 0.8462(4) 0.0897(2) 0.0428(16) Uani 1 1 d . . .
H36 H 0.5191 0.8867 0.0829 0.051 Uiso 1 1 calc R . .
C65 C 0.5392(4) 0.7963(4) 0.1161(2) 0.0447(16) Uani 1 1 d . . .
H37 H 0.5922 0.8033 0.1275 0.054 Uiso 1 1 calc R . .
C66 C 0.5067(4) 0.7387(3) 0.1254(2) 0.0389(16) Uani 1 1 d . . .
H38 H 0.5376 0.7052 0.1428 0.047 Uiso 1 1 calc R . .
C67 C 0.4259(3) 0.7260(3) 0.10989(19) 0.0310(13) Uani 1 1 d . . .
C68 C 0.3917(3) 0.6669(3) 0.1179(2) 0.0353(14) Uani 1 1 d . . .
H39 H 0.4216 0.6331 0.1356 0.042 Uiso 1 1 calc R . .
C69 C 0.3144(4) 0.6551(3) 0.1009(2) 0.0332(14) Uani 1 1 d . . .
C70 C 0.2787(4) 0.5934(3) 0.1086(2) 0.0401(15) Uani 1 1 d . . .
H40 H 0.3089 0.5585 0.1245 0.048 Uiso 1 1 calc R . .
C71 C 0.2037(4) 0.5837(3) 0.0938(2) 0.0415(16) Uani 1 1 d . . .
H41 H 0.1815 0.5422 0.0996 0.050 Uiso 1 1 calc R . .
C72 C 0.1567(4) 0.6345(3) 0.0696(2) 0.0383(14) Uani 1 1 d . . .
H42 H 0.1033 0.6274 0.0600 0.046 Uiso 1 1 calc R . .
C73 C 0.1890(3) 0.6939(3) 0.0600(2) 0.0313(13) Uani 1 1 d . . .
H43 H 0.1578 0.7273 0.0428 0.038 Uiso 1 1 calc R . .
C74 C 0.2685(3) 0.7065(3) 0.07520(18) 0.0262(12) Uani 1 1 d . . .
C75 C 0.2997(3) 0.7931(3) -0.0446(2) 0.0333(13) Uani 1 1 d . . .
H44 H 0.3311 0.7600 -0.0272 0.040 Uiso 1 1 calc R . .
C76 C 0.2579(3) 0.8354(3) -0.0203(2) 0.0283(12) Uani 1 1 d . . .
C77 C 0.2144(3) 0.8808(3) -0.0561(2) 0.0268(12) Uani 1 1 d . . .
C78 C 0.1633(3) 0.9328(3) -0.0483(2) 0.0267(12) Uani 1 1 d . . .
C79 C 0.1224(3) 0.9612(3) -0.0927(2) 0.0316(13) Uani 1 1 d . . .
H45 H 0.0835 0.9927 -0.0892 0.038 Uiso 1 1 calc R . .
C80 C 0.1367(3) 0.9450(3) -0.1411(2) 0.0350(14) Uani 1 1 d . . .
H46 H 0.1084 0.9663 -0.1693 0.042 Uiso 1 1 calc R . .
C81 C 0.1907(3) 0.8989(3) -0.1487(2) 0.0340(14) Uani 1 1 d . . .
H47 H 0.2022 0.8891 -0.1815 0.041 Uiso 1 1 calc R . .
C82 C 0.2279(3) 0.8671(3) -0.1063(2) 0.0298(12) Uani 1 1 d . . .
C83 C 0.2068(3) 0.8623(3) 0.1165(2) 0.0330(13) Uani 1 1 d . . .
H48 H 0.2319 0.8258 0.1338 0.040 Uiso 1 1 calc R . .
C84 C 0.2053(3) 0.8709(3) 0.0654(2) 0.0256(12) Uani 1 1 d . . .
C85 C 0.1641(3) 0.9315(3) 0.0494(2) 0.0276(12) Uani 1 1 d . . .
C86 C 0.1485(3) 0.9617(3) 0.0008(2) 0.0290(12) Uani 1 1 d . . .
C87 C 0.1172(4) 1.0247(3) 0.0001(2) 0.0404(15) Uani 1 1 d . . .
H49 H 0.1116 1.0481 -0.0309 0.048 Uiso 1 1 calc R . .
C88 C 0.0935(4) 1.0560(3) 0.0414(2) 0.0395(15) Uani 1 1 d . . .
H50 H 0.0714 1.0987 0.0377 0.047 Uiso 1 1 calc R . .
C89 C 0.1020(3) 1.0256(3) 0.0874(3) 0.0400(15) Uani 1 1 d . . .
H51 H 0.0836 1.0452 0.1157 0.048 Uiso 1 1 calc R . .
C90 C 0.1388(3) 0.9644(3) 0.0912(2) 0.0305(13) Uani 1 1 d . . .
B3 B 0.2526(3) 0.8255(3) 0.0361(2) 0.0247(13) Uani 1 1 d . . .
S5 S 0.29243(9) 0.80296(8) -0.10882(6) 0.0402(4) Uani 1 1 d . . .
S6 S 0.16104(9) 0.92061(8) 0.14679(5) 0.0363(4) Uani 1 1 d . . .
C91 C 0.8009(3) 0.7544(2) 0.06723(19) 0.0237(11) Uani 1 1 d . . .
C92 C 0.8805(3) 0.7565(3) 0.08479(19) 0.0258(12) Uani 1 1 d . . .
C93 C 0.9264(3) 0.8119(3) 0.0762(2) 0.0305(13) Uani 1 1 d . . .
H52 H 0.9029 0.8484 0.0579 0.037 Uiso 1 1 calc R . .
C94 C 1.0031(3) 0.8143(3) 0.0933(2) 0.0356(14) Uani 1 1 d . . .
H53 H 1.0320 0.8524 0.0873 0.043 Uiso 1 1 calc R . .
C95 C 1.0400(3) 0.7604(3) 0.1200(2) 0.0354(14) Uani 1 1 d . . .
H54 H 1.0935 0.7620 0.1317 0.043 Uiso 1 1 calc R . .
C96 C 0.9983(3) 0.7063(3) 0.12872(19) 0.0324(13) Uani 1 1 d . . .
H55 H 1.0234 0.6704 0.1468 0.039 Uiso 1 1 calc R . .
C97 C 0.9184(3) 0.7020(3) 0.11164(19) 0.0280(12) Uani 1 1 d . . .
C98 C 0.8761(3) 0.6458(3) 0.11947(19) 0.0277(12) Uani 1 1 d . . .
H56 H 0.9012 0.6096 0.1372 0.033 Uiso 1 1 calc R . .
C99 C 0.7979(3) 0.6414(2) 0.10199(18) 0.0243(11) Uani 1 1 d . . .
C100 C 0.7550(3) 0.5840(3) 0.1093(2) 0.0285(12) Uani 1 1 d . . .
H57 H 0.7807 0.5465 0.1246 0.034 Uiso 1 1 calc R . .
C101 C 0.6777(3) 0.5818(3) 0.0948(2) 0.0317(13) Uani 1 1 d . . .
H58 H 0.6497 0.5434 0.1010 0.038 Uiso 1 1 calc R . .
C102 C 0.6390(3) 0.6368(3) 0.0705(2) 0.0305(13) Uani 1 1 d . . .
H59 H 0.5850 0.6348 0.0607 0.037 Uiso 1 1 calc R . .
C103 C 0.6779(3) 0.6920(3) 0.0610(2) 0.0289(12) Uani 1 1 d . . .
H60 H 0.6508 0.7279 0.0441 0.035 Uiso 1 1 calc R . .
C104 C 0.7592(3) 0.6971(2) 0.07605(19) 0.0253(12) Uani 1 1 d . . .
C105 C 0.7909(4) 0.7670(3) -0.0440(2) 0.0421(16) Uani 1 1 d . . .
H61 H 0.8158 0.7310 -0.0259 0.051 Uiso 1 1 calc R . .
C106 C 0.7560(3) 0.8158(3) -0.0207(2) 0.0281(12) Uani 1 1 d . . .
C107 C 0.7243(3) 0.8661(3) -0.05710(19) 0.0265(12) Uani 1 1 d . . .
C108 C 0.6847(3) 0.9250(3) -0.0508(2) 0.0303(13) Uani 1 1 d . . .
C109 C 0.6674(4) 0.9639(3) -0.0941(2) 0.0458(17) Uani 1 1 d . . .
H62 H 0.6445 1.0057 -0.0909 0.055 Uiso 1 1 calc R . .
C110 C 0.6825(4) 0.9439(3) -0.1420(2) 0.0453(17) Uani 1 1 d . . .
H63 H 0.6676 0.9718 -0.1701 0.054 Uiso 1 1 calc R . .
C111 C 0.7174(3) 0.8862(3) -0.1494(2) 0.0348(14) Uani 1 1 d . . .
H64 H 0.7267 0.8721 -0.1819 0.042 Uiso 1 1 calc R . .
C112 C 0.7386(3) 0.8489(3) -0.1062(2) 0.0323(13) Uani 1 1 d . . .
C113 C 0.7360(4) 0.8686(3) 0.1171(2) 0.0373(14) Uani 1 1 d . . .
H65 H 0.7633 0.8341 0.1358 0.045 Uiso 1 1 calc R . .
C114 C 0.7289(3) 0.8712(3) 0.0659(2) 0.0323(13) Uani 1 1 d . . .
C115 C 0.6838(3) 0.9287(2) 0.04756(19) 0.0250(12) Uani 1 1 d . . .
C116 C 0.6603(3) 0.9516(3) -0.0023(2) 0.0301(13) Uani 1 1 d . . .
C117 C 0.6085(4) 1.0036(3) -0.0073(2) 0.0432(16) Uani 1 1 d . . .
H66 H 0.5869 1.0164 -0.0404 0.052 Uiso 1 1 calc R . .
C118 C 0.5865(4) 1.0379(3) 0.0333(3) 0.0538(19) Uani 1 1 d . . .
H67 H 0.5527 1.0743 0.0272 0.065 Uiso 1 1 calc R . .
C119 C 0.6130(3) 1.0198(3) 0.0819(2) 0.0370(14) Uani 1 1 d . . .
H68 H 0.5996 1.0435 0.1100 0.044 Uiso 1 1 calc R . .
C120 C 0.6603(3) 0.9650(3) 0.0877(2) 0.0344(14) Uani 1 1 d . . .
B4 B 0.7600(4) 0.8150(3) 0.0367(2) 0.0267(14) Uani 1 1 d . . .
S7 S 0.78713(11) 0.77450(9) -0.10799(6) 0.0495(5) Uani 1 1 d . . .
S8 S 0.69327(11) 0.93033(8) 0.14595(6) 0.0453(4) Uani 1 1 d . . .
Cl1 Cl 0.39878(12) 0.40823(11) 0.13495(7) 0.0507(6) Uani 0.827(4) 1 d PDU A 3
Cl2 Cl 0.39457(16) 0.48777(11) 0.02511(9) 0.0643(8) Uani 0.827(4) 1 d PDU A 3
C1S C 0.3615(7) 0.3812(4) 0.0730(3) 0.051(2) Uani 0.827(4) 1 d PDU A 3
H69 H 0.4047 0.3652 0.0562 0.061 Uiso 0.827(4) 1 calc PR A 3
H70 H 0.3268 0.3434 0.0759 0.061 Uiso 0.827(4) 1 calc PR A 3
C2S C 0.3172(4) 0.4337(3) 0.0391(3) 0.044(2) Uani 0.827(4) 1 d PDU A 3
H71 H 0.2802 0.4575 0.0571 0.053 Uiso 0.827(4) 1 calc PR A 3
H72 H 0.2896 0.4139 0.0080 0.053 Uiso 0.827(4) 1 calc PR A 3
Cl1B Cl 0.4749(9) 0.5068(6) 0.0853(6) 0.086(5) Uani 0.173(4) 1 d PD A 4
Cl2B Cl 0.3416(15) 0.3571(12) 0.0871(9) 0.129(7) Uani 0.173(4) 1 d PDU A 4
C1SB C 0.4133(19) 0.4440(16) 0.1024(13) 0.059(6) Uani 0.173(4) 1 d PDU A 4
H73 H 0.4428 0.4033 0.1120 0.071 Uiso 0.173(4) 1 calc PR A 4
H74 H 0.3876 0.4583 0.1312 0.071 Uiso 0.173(4) 1 calc PR A 4
C2SB C 0.353(3) 0.4317(17) 0.0551(13) 0.055(4) Uani 0.173(4) 1 d PDU A 4
H75 H 0.3750 0.4270 0.0231 0.066 Uiso 0.173(4) 1 calc PR A 4
H76 H 0.3084 0.4614 0.0516 0.066 Uiso 0.173(4) 1 calc PR A 4
Cl3 Cl 0.88051(13) 0.41514(11) 0.13285(8) 0.0473(7) Uani 0.779(4) 1 d PDU B 1
Cl4 Cl 0.85898(15) 0.48619(11) 0.02113(8) 0.0555(7) Uani 0.779(4) 1 d PDU B 1
C3S C 0.8375(11) 0.3796(6) 0.0746(4) 0.066(3) Uani 0.779(4) 1 d PDU B 1
H77 H 0.8784 0.3606 0.0571 0.079 Uiso 0.779(4) 1 calc PR B 1
H78 H 0.8033 0.3432 0.0820 0.079 Uiso 0.779(4) 1 calc PR B 1
C4S C 0.7907(5) 0.4293(3) 0.0392(3) 0.0396(19) Uani 0.779(4) 1 d PDU B 1
H79 H 0.7525 0.4522 0.0569 0.048 Uiso 0.779(4) 1 calc PR B 1
H80 H 0.7634 0.4067 0.0092 0.048 Uiso 0.779(4) 1 calc PR B 1
Cl4B Cl 0.9943(8) 0.5104(6) 0.0934(5) 0.100(4) Uani 0.221(4) 1 d PD B 2
Cl3B Cl 0.8312(11) 0.3597(9) 0.0864(7) 0.101(6) Uani 0.221(4) 1 d PDU B 2
C3SB C 0.899(2) 0.4208(17) 0.1111(12) 0.075(5) Uani 0.221(4) 1 d PDU B 2
H81 H 0.8754 0.4512 0.1336 0.090 Uiso 0.221(4) 1 calc PR B 2
H82 H 0.9446 0.4002 0.1304 0.090 Uiso 0.221(4) 1 calc PR B 2
C4SB C 0.9201(18) 0.4579(17) 0.0651(11) 0.083(6) Uani 0.221(4) 1 d PDU B 2
H83 H 0.8761 0.4835 0.0479 0.100 Uiso 0.221(4) 1 calc PR B 2
H84 H 0.9388 0.4275 0.0406 0.100 Uiso 0.221(4) 1 calc PR B 2

loop_
_atom_site_aniso_label
_atom_site_aniso_U_11
_atom_site_aniso_U_22
_atom_site_aniso_U_33
_atom_site_aniso_U_23
_atom_site_aniso_U_13
_atom_site_aniso_U_12
C1 0.025(3) 0.036(3) 0.020(3) -0.003(2) 0.001(2) -0.008(2)
C2 0.026(3) 0.029(3) 0.025(3) -0.002(2) -0.006(2) -0.002(2)
C3 0.038(3) 0.038(3) 0.034(3) 0.006(3) 0.002(3) 0.004(3)
C4 0.050(4) 0.031(3) 0.041(4) 0.003(3) -0.001(3) 0.014(3)
C5 0.052(4) 0.035(3) 0.048(4) 0.002(3) -0.002(3) 0.008(3)
C6 0.053(4) 0.029(3) 0.039(4) 0.007(3) -0.007(3) -0.006(3)
C7 0.033(3) 0.032(3) 0.028(3) 0.003(2) -0.006(2) -0.006(2)
C8 0.045(4) 0.043(3) 0.014(3) 0.002(2) 0.000(2) -0.019(3)
C9 0.027(3) 0.054(4) 0.017(3) -0.004(3) 0.003(2) -0.009(3)
C10 0.031(3) 0.075(5) 0.021(3) -0.004(3) 0.003(3) -0.012(3)
C11 0.029(3) 0.068(5) 0.030(3) -0.009(3) 0.012(3) -0.006(3)
C12 0.032(3) 0.064(4) 0.036(4) -0.013(3) 0.005(3) 0.003(3)
C13 0.033(3) 0.050(4) 0.026(3) -0.001(3) 0.002(3) 0.000(3)
C14 0.027(3) 0.038(3) 0.023(3) 0.000(2) 0.002(2) -0.006(2)
C15 0.032(3) 0.041(3) 0.029(3) -0.003(3) 0.006(3) 0.000(3)
C16 0.021(3) 0.033(3) 0.030(3) -0.002(2) 0.003(2) 0.003(2)
C17 0.024(3) 0.027(3) 0.029(3) -0.005(2) 0.007(2) 0.005(2)
C18 0.019(3) 0.035(3) 0.020(3) 0.001(2) 0.005(2) 0.006(2)
C19 0.040(3) 0.034(3) 0.027(3) 0.002(2) 0.007(3) -0.002(3)
C20 0.044(4) 0.039(3) 0.023(3) 0.002(2) 0.008(3) 0.006(3)
C21 0.026(3) 0.043(3) 0.019(3) -0.005(2) 0.002(2) 0.009(2)
C22 0.022(3) 0.034(3) 0.032(3) -0.002(2) 0.007(2) 0.006(2)
C23 0.032(3) 0.031(3) 0.025(3) -0.002(2) 0.004(2) -0.002(2)
C24 0.023(3) 0.033(3) 0.025(3) 0.004(2) 0.005(2) 0.002(2)
C25 0.026(3) 0.027(3) 0.017(3) 0.005(2) 0.002(2) 0.005(2)
C26 0.024(3) 0.022(3) 0.030(3) 0.001(2) 0.005(2) 0.006(2)
C27 0.030(3) 0.038(3) 0.028(3) 0.002(2) 0.009(2) -0.006(2)
C28 0.031(3) 0.033(3) 0.030(3) 0.000(2) 0.003(2) -0.002(2)
C29 0.037(3) 0.022(3) 0.022(3) -0.001(2) 0.000(2) 0.000(2)
C30 0.034(3) 0.024(3) 0.023(3) -0.001(2) 0.003(2) 0.003(2)
B1 0.018(3) 0.037(3) 0.025(3) -0.006(3) 0.000(2) 0.008(3)
S1 0.0352(8) 0.0414(8) 0.0261(8) -0.0077(6) 0.0044(6) -0.0028(6)
S2 0.0468(9) 0.0337(8) 0.0232(8) -0.0021(6) 0.0088(6) -0.0047(7)
C31 0.027(3) 0.027(3) 0.016(3) 0.001(2) 0.004(2) -0.002(2)
C32 0.024(3) 0.033(3) 0.022(3) -0.003(2) -0.002(2) -0.004(2)
C33 0.028(3) 0.035(3) 0.030(3) 0.004(2) -0.001(2) -0.002(2)
C34 0.034(3) 0.028(3) 0.045(4) 0.003(3) -0.005(3) 0.002(2)
C35 0.032(3) 0.036(3) 0.045(4) 0.006(3) -0.005(3) 0.004(3)
C36 0.034(3) 0.036(3) 0.030(3) 0.007(3) -0.003(3) -0.005(3)
C37 0.038(3) 0.029(3) 0.017(3) 0.007(2) -0.008(2) -0.004(2)
C38 0.036(3) 0.029(3) 0.021(3) 0.003(2) 0.004(2) -0.007(2)
C39 0.027(3) 0.035(3) 0.012(3) -0.004(2) -0.001(2) -0.009(2)
C40 0.037(3) 0.045(4) 0.020(3) 0.000(2) 0.009(2) -0.007(3)
C41 0.030(3) 0.053(4) 0.030(3) -0.007(3) 0.011(3) 0.002(3)
C42 0.039(4) 0.043(4) 0.036(4) -0.005(3) 0.004(3) 0.002(3)
C43 0.025(3) 0.038(3) 0.031(3) -0.001(2) 0.007(2) -0.004(2)
C44 0.028(3) 0.034(3) 0.013(3) 0.000(2) -0.004(2) -0.003(2)
C45 0.033(3) 0.031(3) 0.025(3) -0.002(2) 0.007(2) -0.005(2)
C46 0.022(3) 0.028(3) 0.024(3) -0.003(2) 0.005(2) 0.002(2)
C47 0.021(3) 0.028(3) 0.023(3) -0.002(2) 0.003(2) -0.003(2)
C48 0.033(3) 0.036(3) 0.019(3) 0.004(2) 0.006(2) 0.002(2)
C49 0.053(4) 0.041(4) 0.026(3) 0.004(3) 0.006(3) -0.007(3)
C50 0.052(4) 0.055(4) 0.023(3) 0.008(3) 0.010(3) -0.012(3)
C51 0.036(3) 0.047(4) 0.022(3) 0.000(3) 0.007(2) -0.004(3)
C52 0.019(3) 0.035(3) 0.025(3) 0.002(2) 0.002(2) -0.001(2)
C53 0.038(3) 0.028(3) 0.021(3) 0.000(2) 0.005(2) -0.005(2)
C54 0.029(3) 0.027(3) 0.021(3) 0.002(2) 0.002(2) -0.001(2)
C55 0.026(3) 0.027(3) 0.028(3) 0.001(2) 0.005(2) 0.004(2)
C56 0.030(3) 0.026(3) 0.019(3) -0.002(2) 0.006(2) 0.000(2)
C57 0.041(3) 0.036(3) 0.025(3) 0.008(2) 0.004(3) -0.008(3)
C58 0.026(3) 0.035(3) 0.035(3) 0.003(3) -0.001(2) -0.006(2)
C59 0.031(3) 0.031(3) 0.027(3) -0.004(2) -0.001(2) -0.003(2)
C60 0.026(3) 0.028(3) 0.025(3) 0.007(2) 0.002(2) -0.001(2)
B2 0.022(3) 0.029(3) 0.021(3) 0.002(2) -0.001(2) 0.000(2)
S3 0.0375(8) 0.0365(8) 0.0244(8) -0.0045(6) 0.0024(6) -0.0049(6)
S4 0.0447(9) 0.0383(8) 0.0207(7) -0.0017(6) 0.0037(6) -0.0078(7)
C61 0.030(3) 0.030(3) 0.017(3) -0.002(2) 0.005(2) 0.007(2)
C62 0.024(3) 0.045(3) 0.012(3) -0.007(2) -0.001(2) 0.009(2)
C63 0.038(3) 0.046(4) 0.026(3) -0.003(3) 0.001(3) 0.006(3)
C64 0.023(3) 0.069(4) 0.036(4) -0.005(3) 0.001(3) 0.000(3)
C65 0.030(3) 0.070(5) 0.033(4) -0.003(3) 0.002(3) 0.008(3)
C66 0.041(4) 0.059(4) 0.016(3) -0.009(3) 0.001(3) 0.025(3)
C67 0.035(3) 0.043(3) 0.014(3) -0.002(2) 0.000(2) 0.012(3)
C68 0.039(4) 0.049(4) 0.016(3) 0.000(2) -0.001(2) 0.023(3)
C69 0.054(4) 0.031(3) 0.016(3) 0.000(2) 0.009(3) 0.009(3)
C70 0.051(4) 0.040(4) 0.030(3) 0.002(3) 0.008(3) 0.010(3)
C71 0.067(5) 0.021(3) 0.039(4) 0.002(3) 0.017(3) 0.003(3)
C72 0.041(4) 0.033(3) 0.042(4) -0.007(3) 0.011(3) 0.004(3)
C73 0.037(3) 0.028(3) 0.031(3) -0.001(2) 0.011(3) 0.005(2)
C74 0.031(3) 0.035(3) 0.012(3) 0.001(2) 0.000(2) 0.006(2)
C75 0.028(3) 0.047(4) 0.024(3) 0.004(3) 0.003(2) 0.004(3)
C76 0.029(3) 0.027(3) 0.029(3) 0.002(2) 0.002(2) -0.002(2)
C77 0.025(3) 0.029(3) 0.025(3) 0.000(2) -0.001(2) -0.004(2)
C78 0.027(3) 0.027(3) 0.025(3) 0.003(2) -0.001(2) -0.006(2)
C79 0.038(3) 0.021(3) 0.035(3) 0.002(2) 0.001(3) -0.003(2)
C80 0.039(3) 0.031(3) 0.031(3) 0.006(2) -0.010(3) -0.003(3)
C81 0.040(3) 0.041(3) 0.019(3) 0.005(2) -0.001(2) -0.015(3)
C82 0.027(3) 0.030(3) 0.032(3) 0.000(2) 0.004(2) -0.004(2)
C83 0.029(3) 0.039(3) 0.030(3) -0.005(3) 0.001(2) 0.006(2)
C84 0.023(3) 0.029(3) 0.023(3) -0.004(2) -0.003(2) -0.001(2)
C85 0.018(3) 0.029(3) 0.034(3) -0.004(2) 0.001(2) -0.007(2)
C86 0.022(3) 0.031(3) 0.033(3) 0.001(2) -0.002(2) 0.001(2)
C87 0.047(4) 0.029(3) 0.044(4) -0.001(3) 0.001(3) 0.006(3)
C88 0.045(4) 0.029(3) 0.043(4) -0.002(3) -0.002(3) 0.011(3)
C89 0.034(3) 0.036(3) 0.049(4) -0.013(3) 0.002(3) 0.006(3)
C90 0.021(3) 0.038(3) 0.033(3) -0.007(2) 0.002(2) 0.000(2)
B3 0.019(3) 0.032(3) 0.023(3) -0.001(3) 0.000(2) -0.009(2)
S5 0.0437(9) 0.0511(10) 0.0267(8) 0.0004(7) 0.0077(7) 0.0106(7)
S6 0.0360(8) 0.0459(9) 0.0258(8) -0.0071(6) -0.0004(6) 0.0052(7)
C91 0.029(3) 0.024(3) 0.017(3) 0.005(2) 0.000(2) 0.002(2)
C92 0.028(3) 0.030(3) 0.019(3) -0.001(2) 0.003(2) 0.000(2)
C93 0.033(3) 0.034(3) 0.023(3) 0.005(2) -0.001(2) -0.003(2)
C94 0.034(3) 0.049(4) 0.024(3) -0.004(3) 0.005(3) -0.007(3)
C95 0.030(3) 0.059(4) 0.017(3) -0.002(3) 0.001(2) 0.002(3)
C96 0.033(3) 0.051(4) 0.012(3) 0.000(2) 0.000(2) 0.006(3)
C97 0.035(3) 0.036(3) 0.013(3) 0.000(2) 0.002(2) 0.000(2)
C98 0.040(3) 0.030(3) 0.014(3) 0.006(2) 0.005(2) 0.011(2)
C99 0.035(3) 0.024(3) 0.016(3) 0.000(2) 0.010(2) 0.002(2)
C100 0.034(3) 0.025(3) 0.029(3) 0.004(2) 0.013(2) 0.004(2)
C101 0.047(4) 0.025(3) 0.028(3) -0.001(2) 0.021(3) -0.003(2)
C102 0.026(3) 0.033(3) 0.033(3) 0.001(2) 0.007(2) 0.000(2)
C103 0.026(3) 0.032(3) 0.028(3) 0.004(2) 0.002(2) 0.004(2)
C104 0.029(3) 0.027(3) 0.021(3) 0.004(2) 0.005(2) 0.002(2)
C105 0.051(4) 0.048(4) 0.026(3) 0.006(3) 0.000(3) 0.012(3)
C106 0.030(3) 0.032(3) 0.022(3) 0.004(2) 0.000(2) -0.002(2)
C107 0.025(3) 0.033(3) 0.020(3) 0.007(2) 0.002(2) -0.006(2)
C108 0.032(3) 0.036(3) 0.021(3) -0.001(2) -0.003(2) -0.005(2)
C109 0.067(5) 0.033(3) 0.035(4) 0.006(3) -0.002(3) 0.003(3)
C110 0.060(4) 0.047(4) 0.025(3) 0.013(3) -0.008(3) -0.005(3)
C111 0.035(3) 0.040(3) 0.028(3) 0.003(3) -0.002(3) -0.004(3)
C112 0.028(3) 0.044(3) 0.025(3) 0.005(3) 0.003(2) -0.006(3)
C113 0.047(4) 0.036(3) 0.027(3) -0.001(3) -0.001(3) 0.007(3)
C114 0.043(3) 0.030(3) 0.022(3) 0.003(2) -0.004(3) 0.001(3)
C115 0.027(3) 0.025(3) 0.021(3) 0.000(2) -0.003(2) -0.002(2)
C116 0.027(3) 0.022(3) 0.040(3) 0.005(2) 0.001(3) -0.001(2)
C117 0.053(4) 0.047(4) 0.030(3) 0.006(3) 0.007(3) 0.016(3)
C118 0.061(5) 0.041(4) 0.060(5) 0.010(3) 0.011(4) 0.020(3)
C119 0.037(3) 0.032(3) 0.042(4) -0.003(3) 0.006(3) 0.003(3)
C120 0.037(3) 0.031(3) 0.032(3) -0.003(2) -0.007(3) -0.002(2)
B4 0.025(3) 0.032(3) 0.024(3) 0.002(3) 0.003(3) -0.008(3)
S7 0.0560(11) 0.0675(12) 0.0243(9) -0.0022(8) 0.0029(7) 0.0228(9)
S8 0.0620(11) 0.0442(9) 0.0276(8) -0.0059(7) -0.0008(8) 0.0122(8)
Cl1 0.0481(12) 0.0693(14) 0.0357(12) -0.0001(10) 0.0096(9) 0.0160(10)
Cl2 0.0907(19) 0.0519(13) 0.0544(15) 0.0044(10) 0.0242(13) -0.0132(12)
C1S 0.074(6) 0.042(5) 0.040(5) 0.010(4) 0.019(4) 0.011(4)
C2S 0.075(6) 0.040(4) 0.020(4) -0.003(3) 0.015(4) 0.012(4)
Cl1B 0.096(11) 0.070(8) 0.097(11) 0.012(7) 0.027(8) 0.023(7)
Cl2B 0.135(15) 0.133(15) 0.120(14) -0.002(12) 0.016(12) 0.036(12)
C1SB 0.076(10) 0.058(10) 0.044(10) 0.003(10) 0.014(10) 0.014(10)
C2SB 0.082(8) 0.050(7) 0.036(7) 0.005(6) 0.019(7) 0.009(7)
Cl3 0.0528(14) 0.0558(14) 0.0347(12) 0.0082(10) 0.0109(10) 0.0110(10)
Cl4 0.0764(17) 0.0521(14) 0.0396(13) 0.0023(10) 0.0139(11) -0.0164(11)
C3S 0.090(7) 0.058(6) 0.054(6) -0.005(5) 0.021(5) -0.002(6)
C4S 0.070(5) 0.038(4) 0.016(4) -0.011(3) 0.028(4) -0.016(4)
Cl4B 0.113(10) 0.082(8) 0.108(10) 0.001(7) 0.026(8) 0.015(7)
Cl3B 0.078(8) 0.098(10) 0.131(12) -0.022(9) 0.030(8) 0.009(8)
C3SB 0.090(9) 0.077(9) 0.061(9) -0.003(8) 0.019(9) 0.011(9)
C4SB 0.097(11) 0.084(11) 0.070(11) -0.004(10) 0.022(10) 0.010(11)

loop_
_atom_type_symbol
_atom_type_description
_atom_type_scat_dispersion_real
_atom_type_scat_dispersion_imag
_atom_type_scat_source
C C 0.0033 0.0016 'International Tables Vol C Tables 4.2.6.8 and 6.1.1.4'
H H 0.0000 0.0000 'International Tables Vol C Tables 4.2.6.8 and 6.1.1.4'
S S 0.1246 0.1234 'International Tables Vol C Tables 4.2.6.8 and 6.1.1.4'
B B 0.0013 0.0007 'International Tables Vol C Tables 4.2.6.8 and 6.1.1.4'
Cl Cl 0.1484 0.1585 'International Tables Vol C Tables 4.2.6.8 and 6.1.1.4'

loop_
_geom_angle_atom_site_label_1
_geom_angle_atom_site_label_2
_geom_angle_atom_site_label_3
_geom_angle
C2 C1 C14 119.6(5)
C2 C1 B1 119.6(5)
C14 C1 B1 120.8(5)
C1 C2 C3 122.3(5)
C1 C2 C7 119.4(5)
C3 C2 C7 118.3(5)
C4 C3 C2 122.8(6)
C4 C3 H1 118.6
C2 C3 H1 118.6
C3 C4 C5 118.5(6)
C3 C4 H2 120.8
C5 C4 H2 120.8
C6 C5 C4 120.9(6)
C6 C5 H3 119.6
C4 C5 H3 119.6
C5 C6 C7 121.5(6)
C5 C6 H4 119.3
C7 C6 H4 119.3
C8 C7 C6 122.5(5)
C8 C7 C2 119.5(5)
C6 C7 C2 118.0(5)
C9 C8 C7 122.1(5)
C9 C8 H5 119.0
C7 C8 H5 119.0
C8 C9 C14 119.9(5)
C8 C9 C10 122.8(6)
C14 C9 C10 117.3(6)
C11 C10 C9 121.9(6)
C11 C10 H6 119.0
C9 C10 H6 119.0
C10 C11 C12 119.9(6)
C10 C11 H7 120.0
C12 C11 H7 120.0
C13 C12 C11 121.2(6)
C13 C12 H8 119.4
C11 C12 H8 119.4
C12 C13 C14 120.2(6)
C12 C13 H9 119.9
C14 C13 H9 119.9
C1 C14 C13 121.0(5)
C1 C14 C9 119.5(5)
C13 C14 C9 119.4(5)
C16 C15 S1 115.1(5)
C16 C15 H10 122.4
S1 C15 H10 122.4
C15 C16 C17 111.4(5)
C15 C16 B1 118.0(5)
C17 C16 B1 130.0(5)
C18 C17 C22 117.4(5)
C18 C17 C16 131.9(5)
C22 C17 C16 110.6(5)
C17 C18 C19 117.3(5)
C17 C18 C26 126.3(5)
C19 C18 C26 116.4(5)
C20 C19 C18 122.8(5)
C20 C19 H11 118.6
C18 C19 H11 118.6
C21 C20 C19 121.0(5)
C21 C20 H12 119.5
C19 C20 H12 119.5
C20 C21 C22 116.9(5)
C20 C21 H13 121.5
C22 C21 H13 121.5
C21 C22 C17 124.4(5)
C21 C22 S1 122.8(4)
C17 C22 S1 112.8(4)
C24 C23 S2 115.6(4)
C24 C23 H14 122.2
S2 C23 H14 122.2
C23 C24 C25 110.7(5)
C23 C24 B1 119.9(5)
C25 C24 B1 128.8(5)
C30 C25 C26 118.0(5)
C30 C25 C24 110.5(4)
C26 C25 C24 131.5(5)
C27 C26 C25 116.5(5)
C27 C26 C18 117.2(5)
C25 C26 C18 126.3(5)
C28 C27 C26 123.3(5)
C28 C27 H15 118.3
C26 C27 H15 118.3
C29 C28 C27 120.3(5)
C29 C28 H16 119.8
C27 C28 H16 119.8
C28 C29 C30 117.1(5)
C28 C29 H17 121.4
C30 C29 H17 121.4
C29 C30 C25 123.7(5)
C29 C30 S2 123.7(4)
C25 C30 S2 112.6(4)
C24 B1 C16 121.3(5)
C24 B1 C1 119.8(5)
C16 B1 C1 118.9(5)
C15 S1 C22 90.1(3)
C23 S2 C30 90.4(3)
C32 C31 C44 118.6(5)
C32 C31 B2 120.4(5)
C44 C31 B2 120.9(5)
C31 C32 C33 121.7(5)
C31 C32 C37 119.8(5)
C33 C32 C37 118.6(5)
C34 C33 C32 122.6(5)
C34 C33 H18 118.7
C32 C33 H18 118.7
C33 C34 C35 118.1(6)
C33 C34 H19 121.0
C35 C34 H19 121.0
C36 C35 C34 121.6(5)
C36 C35 H20 119.2
C34 C35 H20 119.2
C35 C36 C37 121.6(5)
C35 C36 H21 119.2
C37 C36 H21 119.2
C38 C37 C36 122.6(5)
C38 C37 C32 119.9(5)
C36 C37 C32 117.5(5)
C39 C38 C37 121.9(5)
C39 C38 H22 119.1
C37 C38 H22 119.1
C38 C39 C44 119.6(5)
C38 C39 C40 122.0(5)
C44 C39 C40 118.4(5)
C41 C40 C39 121.1(5)
C41 C40 H23 119.4
C39 C40 H23 119.4
C40 C41 C42 120.2(6)
C40 C41 H24 119.9
C42 C41 H24 119.9
C43 C42 C41 120.5(6)
C43 C42 H25 119.8
C41 C42 H25 119.8
C42 C43 C44 121.6(5)
C42 C43 H26 119.2
C44 C43 H26 119.2
C43 C44 C31 121.6(5)
C43 C44 C39 118.2(5)
C31 C44 C39 120.2(5)
C46 C45 S3 115.9(4)
C46 C45 H27 122.1
S3 C45 H27 122.1
C45 C46 C47 110.3(5)
C45 C46 B2 119.5(5)
C47 C46 B2 129.5(5)
C48 C47 C52 117.6(5)
C48 C47 C46 131.2(5)
C52 C47 C46 111.2(4)
C49 C48 C47 116.2(5)
C49 C48 C56 117.5(5)
C47 C48 C56 126.2(5)
C50 C49 C48 123.5(6)
C50 C49 H28 118.2
C48 C49 H28 118.2
C51 C50 C49 121.1(5)
C51 C50 H29 119.4
C49 C50 H29 119.4
C50 C51 C52 116.9(5)
C50 C51 H30 121.5
C52 C51 H30 121.5
C51 C52 C47 124.2(5)
C51 C52 S3 124.1(4)
C47 C52 S3 111.7(4)
C54 C53 S4 115.5(4)
C54 C53 H31 122.3
S4 C53 H31 122.3
C53 C54 C55 110.5(5)
C53 C54 B2 119.3(5)
C55 C54 B2 129.2(5)
C56 C55 C60 117.5(5)
C56 C55 C54 131.3(5)
C60 C55 C54 111.1(5)
C57 C56 C55 117.2(5)
C57 C56 C48 117.0(5)
C55 C56 C48 125.8(5)
C58 C57 C56 123.4(5)
C58 C57 H32 118.3
C56 C57 H32 118.3
C57 C58 C59 120.5(5)
C57 C58 H33 119.8
C59 C58 H33 119.8
C58 C59 C60 117.6(5)
C58 C59 H34 121.2
C60 C59 H34 121.2
C59 C60 C55 123.1(5)
C59 C60 S4 125.0(4)
C55 C60 S4 111.9(4)
C46 B2 C54 120.9(5)
C46 B2 C31 119.9(5)
C54 B2 C31 119.2(5)
C45 S3 C52 91.0(3)
C53 S4 C60 90.9(3)
C62 C61 C74 117.5(5)
C62 C61 B3 120.7(5)
C74 C61 B3 121.8(5)
C61 C62 C63 121.6(5)
C61 C62 C67 121.6(5)
C63 C62 C67 116.8(5)
C64 C63 C62 122.8(6)
C64 C63 H35 118.6
C62 C63 H35 118.6
C63 C64 C65 120.1(6)
C63 C64 H36 120.0
C65 C64 H36 120.0
C66 C65 C64 120.4(6)
C66 C65 H37 119.8
C64 C65 H37 119.8
C65 C66 C67 122.0(6)
C65 C66 H38 119.0
C67 C66 H38 119.0
C68 C67 C62 118.9(5)
C68 C67 C66 123.0(5)
C62 C67 C66 118.0(5)
C67 C68 C69 121.8(5)
C67 C68 H39 119.1
C69 C68 H39 119.1
C68 C69 C70 122.1(5)
C68 C69 C74 119.4(5)
C70 C69 C74 118.5(6)
C71 C70 C69 121.4(6)
C71 C70 H40 119.3
C69 C70 H40 119.3
C70 C71 C72 121.0(6)
C70 C71 H41 119.5
C72 C71 H41 119.5
C73 C72 C71 119.6(6)
C73 C72 H42 120.2
C71 C72 H42 120.2
C72 C73 C74 121.3(5)
C72 C73 H43 119.3
C74 C73 H43 119.3
C61 C74 C73 121.2(5)
C61 C74 C69 120.7(5)
C73 C74 C69 118.1(5)
C76 C75 S5 115.9(4)
C76 C75 H44 122.1
S5 C75 H44 122.1
C75 C76 C77 110.7(5)
C75 C76 B3 119.9(5)
C77 C76 B3 128.8(5)
C78 C77 C82 118.3(5)
C78 C77 C76 130.9(5)
C82 C77 C76 110.8(5)
C77 C78 C79 115.8(5)
C77 C78 C86 127.7(5)
C79 C78 C86 116.5(5)
C80 C79 C78 123.0(5)
C80 C79 H45 118.5
C78 C79 H45 118.5
C81 C80 C79 121.3(5)
C81 C80 H46 119.4
C79 C80 H46 119.4
C80 C81 C82 117.1(5)
C80 C81 H47 121.5
C82 C81 H47 121.5
C81 C82 C77 124.0(5)
C81 C82 S5 123.7(5)
C77 C82 S5 112.2(4)
C84 C83 S6 116.2(4)
C84 C83 H48 121.9
S6 C83 H48 121.9
C83 C84 C85 109.8(5)
C83 C84 B3 119.8(5)
C85 C84 B3 129.8(5)
C90 C85 C86 118.1(5)
C90 C85 C84 111.2(5)
C86 C85 C84 130.7(5)
C87 C86 C85 115.6(5)
C87 C86 C78 117.7(5)
C85 C86 C78 126.7(5)
C88 C87 C86 124.9(6)
C88 C87 H49 117.6
C86 C87 H49 117.6
C89 C88 C87 120.3(6)
C89 C88 H50 119.9
C87 C88 H50 119.9
C88 C89 C90 117.2(6)
C88 C89 H51 121.4
C90 C89 H51 121.4
C89 C90 C85 123.6(5)
C89 C90 S6 124.4(5)
C85 C90 S6 112.0(4)
C84 B3 C76 122.4(5)
C84 B3 C61 119.3(5)
C76 B3 C61 118.2(5)
C75 S5 C82 90.4(3)
C83 S6 C90 90.8(3)
C104 C91 C92 118.8(5)
C104 C91 B4 120.9(5)
C92 C91 B4 120.3(5)
C91 C92 C93 121.7(5)
C91 C92 C97 121.0(5)
C93 C92 C97 117.2(5)
C94 C93 C92 122.0(5)
C94 C93 H52 119.0
C92 C93 H52 119.0
C93 C94 C95 120.3(6)
C93 C94 H53 119.8
C95 C94 H53 119.8
C96 C95 C94 119.5(5)
C96 C95 H54 120.2
C94 C95 H54 120.2
C95 C96 C97 121.9(5)
C95 C96 H55 119.1
C97 C96 H55 119.1
C98 C97 C96 121.8(5)
C98 C97 C92 119.1(5)
C96 C97 C92 119.1(5)
C99 C98 C97 121.6(5)
C99 C98 H56 119.2
C97 C98 H56 119.2
C98 C99 C100 121.7(5)
C98 C99 C104 119.2(5)
C100 C99 C104 119.1(5)
C101 C100 C99 121.2(5)
C101 C100 H57 119.4
C99 C100 H57 119.4
C100 C101 C102 120.1(5)
C100 C101 H58 120.0
C102 C101 H58 120.0
C103 C102 C101 121.0(5)
C103 C102 H59 119.5
C101 C102 H59 119.5
C102 C103 C104 121.1(5)
C102 C103 H60 119.5
C104 C103 H60 119.5
C91 C104 C103 122.2(5)
C91 C104 C99 120.3(5)
C103 C104 C99 117.5(5)
C106 C105 S7 115.8(5)
C106 C105 H61 122.1
S7 C105 H61 122.1
C105 C106 C107 110.9(5)
C105 C106 B4 119.5(5)
C107 C106 B4 129.5(5)
C108 C107 C112 118.4(5)
C108 C107 C106 131.4(5)
C112 C107 C106 110.2(5)
C109 C108 C107 115.8(5)
C109 C108 C116 116.8(5)
C107 C108 C116 127.4(5)
C108 C109 C110 123.0(6)
C108 C109 H62 118.5
C110 C109 H62 118.5
C111 C110 C109 122.1(6)
C111 C110 H63 119.0
C109 C110 H63 119.0
C110 C111 C112 115.2(6)
C110 C111 H64 122.4
C112 C111 H64 122.4
C111 C112 C107 125.2(6)
C111 C112 S7 121.8(5)
C107 C112 S7 113.0(4)
C114 C113 S8 116.4(5)
C114 C113 H65 121.8
S8 C113 H65 121.8
C113 C114 C115 109.9(5)
C113 C114 B4 119.9(5)
C115 C114 B4 129.9(5)
C120 C115 C116 117.8(5)
C120 C115 C114 111.4(5)
C116 C115 C114 130.9(5)
C117 C116 C115 116.3(5)
C117 C116 C108 116.4(5)
C115 C116 C108 127.2(5)
C116 C117 C118 123.6(6)
C116 C117 H66 118.2
C118 C117 H66 118.2
C119 C118 C117 120.9(6)
C119 C118 H67 119.5
C117 C118 H67 119.5
C118 C119 C120 116.2(6)
C118 C119 H68 121.9
C120 C119 H68 121.9
C119 C120 C115 124.6(5)
C119 C120 S8 123.3(5)
C115 C120 S8 112.0(4)
C114 B4 C106 122.5(5)
C114 B4 C91 118.8(5)
C106 B4 C91 118.6(5)
C105 S7 C112 90.1(3)
C113 S8 C120 90.3(3)
C2S C1S Cl1 115.2(6)
C2S C1S H69 108.5
Cl1 C1S H69 108.5
C2S C1S H70 108.5
Cl1 C1S H70 108.5
H69 C1S H70 107.5
C1S C2S Cl2 102.0(6)
C1S C2S H71 111.4
Cl2 C2S H71 111.4
C1S C2S H72 111.4
Cl2 C2S H72 111.4
H71 C2S H72 109.2
C2SB C1SB Cl1B 106(2)
C2SB C1SB H73 110.5
Cl1B C1SB H73 110.5
C2SB C1SB H74 110.5
Cl1B C1SB H74 110.5
H73 C1SB H74 108.7
C1SB C2SB Cl2B 81.7(16)
C1SB C2SB H75 115.0
Cl2B C2SB H75 115.0
C1SB C2SB H76 115.0
Cl2B C2SB H76 115.0
H75 C2SB H76 112.1
C4S C3S Cl3 113.4(8)
C4S C3S H77 108.9
Cl3 C3S H77 108.9
C4S C3S H78 108.9
Cl3 C3S H78 108.9
H77 C3S H78 107.7
C3S C4S Cl4 105.6(8)
C3S C4S H79 110.6
Cl4 C4S H79 110.6
C3S C4S H80 110.6
Cl4 C4S H80 110.6
H79 C4S H80 108.8
C4SB C3SB Cl3B 105.7(17)
C4SB C3SB H81 110.6
Cl3B C3SB H81 110.6
C4SB C3SB H82 110.6
Cl3B C3SB H82 110.6
H81 C3SB H82 108.7
C3SB C4SB Cl4B 101.6(15)
C3SB C4SB H83 111.5
Cl4B C4SB H83 111.5
C3SB C4SB H84 111.5
Cl4B C4SB H84 111.5
H83 C4SB H84 109.3

loop_
_geom_bond_atom_site_label_1
_geom_bond_atom_site_label_2
_geom_bond_distance
C1 C2 1.415(8)
C1 C14 1.425(8)
C1 B1 1.586(8)
C2 C3 1.427(8)
C2 C7 1.442(8)
C3 C4 1.362(8)
C3 H1 0.9500
C4 C5 1.440(9)
C4 H2 0.9500
C5 C6 1.364(9)
C5 H3 0.9500
C6 C7 1.432(8)
C6 H4 0.9500
C7 C8 1.388(8)
C8 C9 1.374(8)
C8 H5 0.9500
C9 C14 1.433(8)
C9 C10 1.451(8)
C10 C11 1.356(9)
C10 H6 0.9500
C11 C12 1.413(9)
C11 H7 0.9500
C12 C13 1.374(8)
C12 H8 0.9500
C13 C14 1.432(8)
C13 H9 0.9500
C15 C16 1.371(8)
C15 S1 1.709(6)
C15 H10 0.9500
C16 C17 1.433(8)
C16 B1 1.545(8)
C17 C18 1.414(7)
C17 C22 1.419(8)
C18 C19 1.415(7)
C18 C26 1.523(7)
C19 C20 1.387(8)
C19 H11 0.9500
C20 C21 1.371(8)
C20 H12 0.9500
C21 C22 1.395(8)
C21 H13 0.9500
C22 S1 1.730(6)
C23 C24 1.367(7)
C23 S2 1.697(5)
C23 H14 0.9500
C24 C25 1.458(7)
C24 B1 1.541(8)
C25 C30 1.409(7)
C25 C26 1.418(7)
C26 C27 1.403(7)
C27 C28 1.385(8)
C27 H15 0.9500
C28 C29 1.377(8)
C28 H16 0.9500
C29 C30 1.391(7)
C29 H17 0.9500
C30 S2 1.737(6)
C31 C32 1.423(7)
C31 C44 1.425(7)
C31 B2 1.568(8)
C32 C33 1.431(8)
C32 C37 1.446(7)
C33 C34 1.368(8)
C33 H18 0.9500
C34 C35 1.446(8)
C34 H19 0.9500
C35 C36 1.348(8)
C35 H20 0.9500
C36 C37 1.444(8)
C36 H21 0.9500
C37 C38 1.381(8)
C38 C39 1.379(8)
C38 H22 0.9500
C39 C44 1.442(7)
C39 C40 1.445(8)
C40 C41 1.349(8)
C40 H23 0.9500
C41 C42 1.424(9)
C41 H24 0.9500
C42 C43 1.366(8)
C42 H25 0.9500
C43 C44 1.412(8)
C43 H26 0.9500
C45 C46 1.373(7)
C45 S3 1.708(6)
C45 H27 0.9500
C46 C47 1.460(7)
C46 B2 1.534(8)
C47 C48 1.422(7)
C47 C52 1.435(7)
C48 C49 1.403(8)
C48 C56 1.499(7)
C49 C50 1.387(8)
C49 H28 0.9500
C50 C51 1.373(8)
C50 H29 0.9500
C51 C52 1.373(8)
C51 H30 0.9500
C52 S3 1.734(5)
C53 C54 1.376(7)
C53 S4 1.711(5)
C53 H31 0.9500
C54 C55 1.453(7)
C54 B2 1.545(8)
C55 C56 1.423(7)
C55 C60 1.433(7)
C56 C57 1.399(8)
C57 C58 1.380(8)
C57 H32 0.9500
C58 C59 1.385(8)
C58 H33 0.9500
C59 C60 1.390(7)
C59 H34 0.9500
C60 S4 1.730(5)
C61 C62 1.407(7)
C61 C74 1.422(7)
C61 B3 1.591(8)
C62 C63 1.422(8)
C62 C67 1.446(7)
C63 C64 1.368(8)
C63 H35 0.9500
C64 C65 1.403(9)
C64 H36 0.9500
C65 C66 1.340(9)
C65 H37 0.9500
C66 C67 1.448(8)
C66 H38 0.9500
C67 C68 1.371(8)
C68 C69 1.393(8)
C68 H39 0.9500
C69 C70 1.431(8)
C69 C74 1.436(7)
C70 C71 1.338(9)
C70 H40 0.9500
C71 C72 1.422(8)
C71 H41 0.9500
C72 C73 1.373(8)
C72 H42 0.9500
C73 C74 1.424(8)
C73 H43 0.9500
C75 C76 1.354(8)
C75 S5 1.718(6)
C75 H44 0.9500
C76 C77 1.466(7)
C76 B3 1.538(8)
C77 C78 1.422(8)
C77 C82 1.424(8)
C78 C79 1.424(7)
C78 C86 1.495(8)
C79 C80 1.392(8)
C79 H45 0.9500
C80 C81 1.369(8)
C80 H46 0.9500
C81 C82 1.388(8)
C81 H47 0.9500
C82 S5 1.735(6)
C83 C84 1.376(8)
C83 S6 1.700(6)
C83 H48 0.9500
C84 C85 1.461(7)
C84 B3 1.529(8)
C85 C90 1.426(8)
C85 C86 1.431(8)
C86 C87 1.394(8)
C87 C88 1.388(9)
C87 H49 0.9500
C88 C89 1.366(9)
C88 H50 0.9500
C89 C90 1.398(8)
C89 H51 0.9500
C90 S6 1.733(6)
C91 C104 1.412(7)
C91 C92 1.413(7)
C91 B4 1.592(8)
C92 C93 1.424(7)
C92 C97 1.432(7)
C93 C94 1.365(8)
C93 H52 0.9500
C94 C95 1.415(8)
C94 H53 0.9500
C95 C96 1.359(8)
C95 H54 0.9500
C96 C97 1.419(8)
C96 H55 0.9500
C97 C98 1.395(8)
C98 C99 1.392(8)
C98 H56 0.9500
C99 C100 1.416(7)
C99 C104 1.448(7)
C100 C101 1.362(8)
C100 H57 0.9500
C101 C102 1.419(8)
C101 H58 0.9500
C102 C103 1.356(7)
C102 H59 0.9500
C103 C104 1.435(7)
C103 H60 0.9500
C105 C106 1.363(8)
C105 S7 1.711(6)
C105 H61 0.9500
C106 C107 1.468(7)
C106 B4 1.528(8)
C107 C108 1.406(8)
C107 C112 1.416(8)
C108 C109 1.400(8)
C108 C116 1.524(8)
C109 C110 1.407(9)
C109 H62 0.9500
C110 C111 1.349(9)
C110 H63 0.9500
C111 C112 1.391(8)
C111 H64 0.9500
C112 S7 1.739(6)
C113 C114 1.359(8)
C113 S8 1.701(6)
C113 H65 0.9500
C114 C115 1.458(7)
C114 B4 1.528(8)
C115 C120 1.413(8)
C115 C116 1.419(7)
C116 C117 1.388(8)
C117 C118 1.390(9)
C117 H66 0.9500
C118 C119 1.370(9)
C118 H67 0.9500
C119 C120 1.385(8)
C119 H68 0.9500
C120 S8 1.735(6)
Cl1 C1S 1.784(8)
Cl2 C2S 1.827(7)
C1S C2S 1.539(8)
C1S H69 0.9900
C1S H70 0.9900
C2S H71 0.9900
C2S H72 0.9900
Cl1B C1SB 1.773(10)
Cl2B C2SB 1.767(10)
C1SB C2SB 1.551(10)
C1SB H73 0.9900
C1SB H74 0.9900
C2SB H75 0.9900
C2SB H76 0.9900
Cl3 C3S 1.788(9)
Cl4 C4S 1.780(6)
C3S C4S 1.544(9)
C3S H77 0.9900
C3S H78 0.9900
C4S H79 0.9900
C4S H80 0.9900
Cl4B C4SB 1.772(10)
Cl3B C3SB 1.780(10)
C3SB C4SB 1.535(10)
C3SB H81 0.9900
C3SB H82 0.9900
C4SB H83 0.9900
C4SB H84 0.9900

loop_
_geom_torsion_atom_site_label_1
_geom_torsion_atom_site_label_2
_geom_torsion_atom_site_label_3
_geom_torsion_atom_site_label_4
_geom_torsion
C14 C1 C2 C3 -178.7(5)
B1 C1 C2 C3 1.4(8)
C14 C1 C2 C7 1.8(8)
B1 C1 C2 C7 -178.1(5)
C1 C2 C3 C4 -176.8(6)
C7 C2 C3 C4 2.7(8)
C2 C3 C4 C5 -0.8(9)
C3 C4 C5 C6 -1.7(9)
C4 C5 C6 C7 2.1(10)
C5 C6 C7 C8 -180.0(6)
C5 C6 C7 C2 -0.1(9)
C1 C2 C7 C8 -2.8(8)
C3 C2 C7 C8 177.6(5)
C1 C2 C7 C6 177.3(5)
C3 C2 C7 C6 -2.2(8)
C6 C7 C8 C9 -178.0(5)
C2 C7 C8 C9 2.1(8)
C7 C8 C9 C14 -0.3(8)
C7 C8 C9 C10 178.6(5)
C8 C9 C10 C11 -178.1(6)
C14 C9 C10 C11 0.8(8)
C9 C10 C11 C12 0.2(9)
C10 C11 C12 C13 0.5(9)
C11 C12 C13 C14 -2.3(9)
C2 C1 C14 C13 -177.2(5)
B1 C1 C14 C13 2.7(8)
C2 C1 C14 C9 0.0(8)
B1 C1 C14 C9 179.8(5)
C12 C13 C14 C1 -179.6(5)
C12 C13 C14 C9 3.3(8)
C8 C9 C14 C1 -0.7(8)
C10 C9 C14 C1 -179.7(5)
C8 C9 C14 C13 176.5(5)
C10 C9 C14 C13 -2.5(8)
S1 C15 C16 C17 0.2(6)
S1 C15 C16 B1 172.0(4)
C15 C16 C17 C18 179.4(5)
B1 C16 C17 C18 8.9(10)
C15 C16 C17 C22 0.4(6)
B1 C16 C17 C22 -170.1(5)
C22 C17 C18 C19 5.5(7)
C16 C17 C18 C19 -173.5(5)
C22 C17 C18 C26 -176.2(5)
C16 C17 C18 C26 4.8(9)
C17 C18 C19 C20 -5.0(8)
C26 C18 C19 C20 176.5(5)
C18 C19 C20 C21 1.0(9)
C19 C20 C21 C22 2.2(8)
C20 C21 C22 C17 -1.4(8)
C20 C21 C22 S1 175.8(4)
C18 C17 C22 C21 -2.5(8)
C16 C17 C22 C21 176.7(5)
C18 C17 C22 S1 180.0(4)
C16 C17 C22 S1 -0.8(6)
S2 C23 C24 C25 0.8(6)
S2 C23 C24 B1 172.7(4)
C23 C24 C25 C30 2.1(6)
B1 C24 C25 C30 -169.0(5)
C23 C24 C25 C26 -179.3(5)
B1 C24 C25 C26 9.7(9)
C30 C25 C26 C27 10.2(7)
C24 C25 C26 C27 -168.4(5)
C30 C25 C26 C18 -168.5(5)
C24 C25 C26 C18 12.9(9)
C17 C18 C26 C27 160.6(5)
C19 C18 C26 C27 -21.0(7)
C17 C18 C26 C25 -20.7(8)
C19 C18 C26 C25 157.6(5)
C25 C26 C27 C28 -8.6(8)
C18 C26 C27 C28 170.2(5)
C26 C27 C28 C29 0.1(9)
C27 C28 C29 C30 6.4(8)
C28 C29 C30 C25 -4.4(8)
C28 C29 C30 S2 174.2(4)
C26 C25 C30 C29 -4.1(8)
C24 C25 C30 C29 174.8(5)
C26 C25 C30 S2 177.2(4)
C24 C25 C30 S2 -4.0(6)
C23 C24 B1 C16 174.5(5)
C25 C24 B1 C16 -15.1(8)
C23 C24 B1 C1 -4.0(8)
C25 C24 B1 C1 166.3(5)
C15 C16 B1 C24 -170.2(5)
C17 C16 B1 C24 -0.2(9)
C15 C16 B1 C1 8.4(7)
C17 C16 B1 C1 178.4(5)
C2 C1 B1 C24 -106.1(6)
C14 C1 B1 C24 74.0(7)
C2 C1 B1 C16 75.4(6)
C14 C1 B1 C16 -104.5(6)
C16 C15 S1 C22 -0.6(5)
C21 C22 S1 C15 -176.7(5)
C17 C22 S1 C15 0.8(4)
C24 C23 S2 C30 -2.6(5)
C29 C30 S2 C23 -175.0(5)
C25 C30 S2 C23 3.7(4)
C44 C31 C32 C33 178.3(5)
B2 C31 C32 C33 -1.1(8)
C44 C31 C32 C37 -1.7(7)
B2 C31 C32 C37 178.9(5)
C31 C32 C33 C34 -177.7(5)
C37 C32 C33 C34 2.3(8)
C32 C33 C34 C35 -1.7(8)
C33 C34 C35 C36 -0.4(9)
C34 C35 C36 C37 1.9(9)
C35 C36 C37 C38 177.5(5)
C35 C36 C37 C32 -1.3(8)
C31 C32 C37 C38 0.4(8)
C33 C32 C37 C38 -179.5(5)
C31 C32 C37 C36 179.2(5)
C33 C32 C37 C36 -0.8(7)
C36 C37 C38 C39 -177.4(5)
C32 C37 C38 C39 1.3(8)
C37 C38 C39 C44 -1.7(8)
C37 C38 C39 C40 177.4(5)
C38 C39 C40 C41 -178.9(5)
C44 C39 C40 C41 0.2(8)
C39 C40 C41 C42 0.1(9)
C40 C41 C42 C43 -0.3(9)
C41 C42 C43 C44 0.2(9)
C42 C43 C44 C31 178.5(5)
C42 C43 C44 C39 0.0(8)
C32 C31 C44 C43 -177.1(5)
B2 C31 C44 C43 2.3(8)
C32 C31 C44 C39 1.3(7)
B2 C31 C44 C39 -179.3(5)
C38 C39 C44 C43 178.9(5)
C40 C39 C44 C43 -0.2(7)
C38 C39 C44 C31 0.4(7)
C40 C39 C44 C31 -178.7(5)
S3 C45 C46 C47 -0.4(6)
S3 C45 C46 B2 170.7(4)
C45 C46 C47 C48 -178.6(6)
B2 C46 C47 C48 11.5(9)
C45 C46 C47 C52 2.0(6)
B2 C46 C47 C52 -167.9(5)
C52 C47 C48 C49 7.1(8)
C46 C47 C48 C49 -172.3(6)
C52 C47 C48 C56 -171.0(5)
C46 C47 C48 C56 9.6(9)
C47 C48 C49 C50 -6.2(9)
C56 C48 C49 C50 172.1(6)
C48 C49 C50 C51 1.3(10)
C49 C50 C51 C52 2.5(9)
C50 C51 C52 C47 -1.2(9)
C50 C51 C52 S3 177.1(5)
C48 C47 C52 C51 -3.8(8)
C46 C47 C52 C51 175.7(5)
C48 C47 C52 S3 177.7(4)
C46 C47 C52 S3 -2.8(6)
S4 C53 C54 C55 -0.3(6)
S4 C53 C54 B2 169.4(4)
C53 C54 C55 C56 179.9(5)
B2 C54 C55 C56 11.5(9)
C53 C54 C55 C60 2.8(6)
B2 C54 C55 C60 -165.6(5)
C60 C55 C56 C57 9.1(7)
C54 C55 C56 C57 -167.9(6)
C60 C55 C56 C48 -168.4(5)
C54 C55 C56 C48 14.6(9)
C49 C48 C56 C57 -22.9(8)
C47 C48 C56 C57 155.2(5)
C49 C48 C56 C55 154.6(6)
C47 C48 C56 C55 -27.3(9)
C55 C56 C57 C58 -6.6(8)
C48 C56 C57 C58 171.2(5)
C56 C57 C58 C59 -1.1(9)
C57 C58 C59 C60 5.7(8)
C58 C59 C60 C55 -2.7(8)
C58 C59 C60 S4 173.7(4)
C56 C55 C60 C59 -4.8(8)
C54 C55 C60 C59 172.8(5)
C56 C55 C60 S4 178.4(4)
C54 C55 C60 S4 -4.1(6)
C45 C46 B2 C54 -174.6(5)
C47 C46 B2 C54 -5.5(8)
C45 C46 B2 C31 6.9(8)
C47 C46 B2 C31 176.1(5)
C53 C54 B2 C46 178.6(5)
C55 C54 B2 C46 -13.8(9)
C53 C54 B2 C31 -2.9(8)
C55 C54 B2 C31 164.6(5)
C32 C31 B2 C46 76.3(7)
C44 C31 B2 C46 -103.1(6)
C32 C31 B2 C54 -102.2(6)
C44 C31 B2 C54 78.4(6)
C46 C45 S3 C52 -1.0(5)
C51 C52 S3 C45 -176.3(5)
C47 C52 S3 C45 2.2(4)
C54 C53 S4 C60 -1.8(5)
C59 C60 S4 C53 -173.5(5)
C55 C60 S4 C53 3.3(4)
C74 C61 C62 C63 179.1(5)
B3 C61 C62 C63 -2.2(8)
C74 C61 C62 C67 0.1(7)
B3 C61 C62 C67 178.8(5)
C61 C62 C63 C64 -178.9(5)
C67 C62 C63 C64 0.1(8)
C62 C63 C64 C65 -0.1(9)
C63 C64 C65 C66 0.7(9)
C64 C65 C66 C67 -1.4(9)
C61 C62 C67 C68 1.2(8)
C63 C62 C67 C68 -177.9(5)
C61 C62 C67 C66 178.4(5)
C63 C62 C67 C66 -0.7(7)
C65 C66 C67 C68 178.4(6)
C65 C66 C67 C62 1.3(8)
C62 C67 C68 C69 -0.5(8)
C66 C67 C68 C69 -177.6(5)
C67 C68 C69 C70 179.1(5)
C67 C68 C69 C74 -1.4(8)
C68 C69 C70 C71 177.3(6)
C74 C69 C70 C71 -2.2(9)
C69 C70 C71 C72 0.4(9)
C70 C71 C72 C73 1.7(9)
C71 C72 C73 C74 -2.0(9)
C62 C61 C74 C73 178.3(5)
B3 C61 C74 C73 -0.4(8)
C62 C61 C74 C69 -2.0(7)
B3 C61 C74 C69 179.3(5)
C72 C73 C74 C61 179.8(5)
C72 C73 C74 C69 0.2(8)
C68 C69 C74 C61 2.7(8)
C70 C69 C74 C61 -177.8(5)
C68 C69 C74 C73 -177.6(5)
C70 C69 C74 C73 1.9(8)
S5 C75 C76 C77 0.4(6)
S5 C75 C76 B3 172.6(4)
C75 C76 C77 C78 180.0(5)
B3 C76 C77 C78 8.7(9)
C75 C76 C77 C82 0.6(6)
B3 C76 C77 C82 -170.7(5)
C82 C77 C78 C79 7.9(7)
C76 C77 C78 C79 -171.4(5)
C82 C77 C78 C86 -171.2(5)
C76 C77 C78 C86 9.5(9)
C77 C78 C79 C80 -7.0(8)
C86 C78 C79 C80 172.2(5)
C78 C79 C80 C81 1.5(9)
C79 C80 C81 C82 2.8(8)
C80 C81 C82 C77 -1.5(8)
C80 C81 C82 S5 174.8(4)
C78 C77 C82 C81 -4.1(8)
C76 C77 C82 C81 175.4(5)
C78 C77 C82 S5 179.2(4)
C76 C77 C82 S5 -1.3(6)
S6 C83 C84 C85 1.1(6)
S6 C83 C84 B3 173.0(4)
C83 C84 C85 C90 1.1(6)
B3 C84 C85 C90 -169.8(5)
C83 C84 C85 C86 179.0(5)
B3 C84 C85 C86 8.1(9)
C90 C85 C86 C87 6.9(7)
C84 C85 C86 C87 -170.9(5)
C90 C85 C86 C78 -173.9(5)
C84 C85 C86 C78 8.3(9)
C77 C78 C86 C87 159.1(6)
C79 C78 C86 C87 -20.0(7)
C77 C78 C86 C85 -20.1(9)
C79 C78 C86 C85 160.8(5)
C85 C86 C87 C88 -6.9(9)
C78 C86 C87 C88 173.8(6)
C86 C87 C88 C89 1.7(10)
C87 C88 C89 C90 3.5(9)
C88 C89 C90 C85 -3.2(9)
C88 C89 C90 S6 175.4(5)
C86 C85 C90 C89 -2.2(8)
C84 C85 C90 C89 176.0(5)
C86 C85 C90 S6 179.1(4)
C84 C85 C90 S6 -2.7(6)
C83 C84 B3 C76 -175.7(5)
C85 C84 B3 C76 -5.6(8)
C83 C84 B3 C61 0.9(7)
C85 C84 B3 C61 171.0(5)
C75 C76 B3 C84 -179.1(5)
C77 C76 B3 C84 -8.5(8)
C75 C76 B3 C61 4.2(8)
C77 C76 B3 C61 174.8(5)
C62 C61 B3 C84 -95.9(6)
C74 C61 B3 C84 82.8(6)
C62 C61 B3 C76 80.9(6)
C74 C61 B3 C76 -100.4(6)
C76 C75 S5 C82 -1.0(5)
C81 C82 S5 C75 -175.4(5)
C77 C82 S5 C75 1.3(4)
C84 C83 S6 C90 -2.3(5)
C89 C90 S6 C83 -175.9(5)
C85 C90 S6 C83 2.8(4)
C104 C91 C92 C93 178.5(5)
B4 C91 C92 C93 0.2(8)
C104 C91 C92 C97 -0.8(8)
B4 C91 C92 C97 -179.0(5)
C91 C92 C93 C94 179.6(5)
C97 C92 C93 C94 -1.1(8)
C92 C93 C94 C95 0.9(9)
C93 C94 C95 C96 -0.4(8)
C94 C95 C96 C97 0.2(8)
C95 C96 C97 C98 178.3(5)
C95 C96 C97 C92 -0.5(8)
C91 C92 C97 C98 1.4(8)
C93 C92 C97 C98 -177.9(5)
C91 C92 C97 C96 -179.8(5)
C93 C92 C97 C96 0.9(7)
C96 C97 C98 C99 -179.0(5)
C92 C97 C98 C99 -0.2(8)
C97 C98 C99 C100 179.1(5)
C97 C98 C99 C104 -1.4(8)
C98 C99 C100 C101 175.9(5)
C104 C99 C100 C101 -3.6(8)
C99 C100 C101 C102 2.1(8)
C100 C101 C102 C103 0.3(8)
C101 C102 C103 C104 -1.1(8)
C92 C91 C104 C103 177.8(5)
B4 C91 C104 C103 -4.0(8)
C92 C91 C104 C99 -0.9(8)
B4 C91 C104 C99 177.3(5)
C102 C103 C104 C91 -179.1(5)
C102 C103 C104 C99 -0.4(8)
C98 C99 C104 C91 2.0(7)
C100 C99 C104 C91 -178.6(5)
C98 C99 C104 C103 -176.8(5)
C100 C99 C104 C103 2.7(7)
S7 C105 C106 C107 -1.7(7)
S7 C105 C106 B4 -177.0(4)
C105 C106 C107 C108 -179.3(6)
B4 C106 C107 C108 -4.6(10)
C105 C106 C107 C112 0.5(7)
B4 C106 C107 C112 175.1(5)
C112 C107 C108 C109 -4.2(8)
C106 C107 C108 C109 175.5(6)
C112 C107 C108 C116 177.3(5)
C106 C107 C108 C116 -2.9(10)
C107 C108 C109 C110 5.1(9)
C116 C108 C109 C110 -176.2(6)
C108 C109 C110 C111 -2.4(11)
C109 C110 C111 C112 -1.3(9)
C110 C111 C112 C107 2.0(9)
C110 C111 C112 S7 -177.8(5)
C108 C107 C112 C111 0.8(8)
C106 C107 C112 C111 -179.0(5)
C108 C107 C112 S7 -179.3(4)
C106 C107 C112 S7 0.9(6)
S8 C113 C114 C115 -0.5(7)
S8 C113 C114 B4 -175.3(4)
C113 C114 C115 C120 -0.1(7)
B4 C114 C115 C120 174.0(6)
C113 C114 C115 C116 -179.0(6)
B4 C114 C115 C116 -4.9(10)
C120 C115 C116 C117 -7.4(8)
C114 C115 C116 C117 171.4(6)
C120 C115 C116 C108 173.5(5)
C114 C115 C116 C108 -7.6(9)
C109 C108 C116 C117 14.3(8)
C107 C108 C116 C117 -167.3(6)
C109 C108 C116 C115 -166.7(6)
C107 C108 C116 C115 11.8(9)
C115 C116 C117 C118 7.6(10)
C108 C116 C117 C118 -173.2(6)
C116 C117 C118 C119 -2.9(11)
C117 C118 C119 C120 -1.8(10)
C118 C119 C120 C115 1.6(9)
C118 C119 C120 S8 -174.5(5)
C116 C115 C120 C119 3.2(9)
C114 C115 C120 C119 -175.9(6)
C116 C115 C120 S8 179.7(4)
C114 C115 C120 S8 0.6(6)
C113 C114 B4 C106 -178.1(6)
C115 C114 B4 C106 8.3(9)
C113 C114 B4 C91 -0.4(8)
C115 C114 B4 C91 -174.0(5)
C105 C106 B4 C114 174.2(6)
C107 C106 B4 C114 0.0(9)
C105 C106 B4 C91 -3.5(8)
C107 C106 B4 C91 -177.7(5)
C104 C91 B4 C114 93.9(6)
C92 C91 B4 C114 -87.9(7)
C104 C91 B4 C106 -88.4(6)
C92 C91 B4 C106 89.8(6)
C106 C105 S7 C112 1.9(5)
C111 C112 S7 C105 178.3(5)
C107 C112 S7 C105 -1.5(5)
C114 C113 S8 C120 0.7(5)
C119 C120 S8 C113 175.8(6)
C115 C120 S8 C113 -0.7(5)
Cl1 C1S C2S Cl2 72.1(7)
Cl1B C1SB C2SB Cl2B 161(3)
Cl3 C3S C4S Cl4 66.5(12)
Cl3B C3SB C4SB Cl4B -174(2)
